data_4035874
loop_
_publ_author_name
'Lv, Xiaokang'
'Li, Tingting'
'Wu, Qinghua'
'Yu, Changjiang'
'Jiao, Lijuan'
'Hao, Erhong'

_publ_section_title
;
 Polybrominated BOPHY Dyes: Synthesis, Reactivity, and Properties.
;
_journal_issue 3
_journal_name_full 'The Journal of organic chemistry'
_journal_page_first 1134
_journal_page_last 1145
_journal_paper_doi 10.1021/acs.joc.7b02415
_journal_volume 83
_journal_year 2018
_chemical_formula_moiety 'C26 H26 B2 F4 N6'
_chemical_formula_sum 'C26 H26 B2 F4 N6'
_chemical_formula_weight 520.15
_space_group_crystal_system monoclinic
_space_group_IT_number 14
_space_group_name_Hall '-P 2ybc'
_space_group_name_H-M_alt 'P 1 21/c 1'
_atom_sites_solution_hydrogens geom
_audit_creation_date 2016-07-09
_audit_creation_method
;
Olex2 1.2-beta
(compiled 2016.02.19 svn.r3266 for OlexSys, GUI svn.r5155)
;
_cell_angle_alpha 90
_cell_angle_beta 94.572(4)
_cell_angle_gamma 90
_cell_formula_units_Z 2
_cell_length_a 7.097(2)
_cell_length_b 8.061(3)
_cell_length_c 24.763(8)
_cell_measurement_reflns_used 2338
_cell_measurement_temperature 293.15
_cell_measurement_theta_max 23.183
_cell_measurement_theta_min 2.475
_cell_volume 1412.2(8)
_computing_cell_refinement 'SAINT v7.34A (Bruker, 200?)'
_computing_data_reduction 'SAINT v7.34A (Bruker, 200?)'
_computing_molecular_graphics 'Olex2 (Dolomanov et al., 2009)'
_computing_publication_material 'Olex2 (Dolomanov et al., 2009)'
_computing_structure_refinement 'ShelXL (Sheldrick, 2015)'
_diffrn_ambient_temperature 293.15
_diffrn_measured_fraction_theta_full 0.999
_diffrn_measured_fraction_theta_max 0.999
_diffrn_measurement_device_type 'CCD area detector'
_diffrn_measurement_method 'phi and omega scans'
_diffrn_radiation_monochromator graphite
_diffrn_radiation_type MoK\a
_diffrn_radiation_wavelength 0.71073
_diffrn_reflns_av_R_equivalents 0.0709
_diffrn_reflns_av_unetI/netI 0.0578
_diffrn_reflns_Laue_measured_fraction_full 0.999
_diffrn_reflns_Laue_measured_fraction_max 0.999
_diffrn_reflns_limit_h_max 8
_diffrn_reflns_limit_h_min -8
_diffrn_reflns_limit_k_max 9
_diffrn_reflns_limit_k_min -9
_diffrn_reflns_limit_l_max 30
_diffrn_reflns_limit_l_min -30
_diffrn_reflns_number 13764
_diffrn_reflns_point_group_measured_fraction_full 0.999
_diffrn_reflns_point_group_measured_fraction_max 0.999
_diffrn_reflns_theta_full 25.242
_diffrn_reflns_theta_max 25.680
_diffrn_reflns_theta_min 1.650
_exptl_absorpt_coefficient_mu 0.092
_exptl_absorpt_correction_type none
_exptl_crystal_colour colourless
_exptl_crystal_colour_primary colourless
_exptl_crystal_density_diffrn 1.223
_exptl_crystal_description block
_exptl_crystal_F_000 540
_exptl_crystal_size_max 0.21
_exptl_crystal_size_mid 0.21
_exptl_crystal_size_min 0.2
_refine_diff_density_max 0.242
_refine_diff_density_min -0.286
_refine_diff_density_rms 0.062
_refine_ls_extinction_method none
_refine_ls_goodness_of_fit_ref 1.025
_refine_ls_hydrogen_treatment constr
_refine_ls_matrix_type full
_refine_ls_number_parameters 174
_refine_ls_number_reflns 2672
_refine_ls_number_restraints 0
_refine_ls_restrained_S_all 1.025
_refine_ls_R_factor_all 0.1228
_refine_ls_R_factor_gt 0.0776
_refine_ls_shift/su_max 0.000
_refine_ls_shift/su_mean 0.000
_refine_ls_structure_factor_coef Fsqd
_refine_ls_weighting_details 'w=1/[\s^2^(Fo^2^)+(0.1118P)^2^+1.1549P] where P=(Fo^2^+2Fc^2^)/3'
_refine_ls_weighting_scheme calc
_refine_ls_wR_factor_gt 0.1993
_refine_ls_wR_factor_ref 0.2277
_reflns_Friedel_coverage 0.000
_reflns_number_gt 1639
_reflns_number_total 2672
_reflns_threshold_expression 'I > 2\s(I)'
_cod_data_source_file jo7b02415_si_002.cif
_cod_data_source_block 16
_cod_original_cell_volume 1412.1(8)
_cod_database_code 4035874
_shelx_space_group_comment
;
The symmetry employed for this shelxl refinement is uniquely defined
by the following loop, which should always be used as a source of
symmetry information in preference to the above space-group names.
They are only intended as comments.
;
_shelx_estimated_absorpt_t_max 0.982
_shelx_estimated_absorpt_t_min 0.981
_olex2_refinement_description
;
1. Fixed Uiso
 At 1.2 times of:
  All C(H) groups
 At 1.5 times of:
  All C(H,H,H) groups
2.a Aromatic/amide H refined with riding coordinates:
 C5(H5), C4(H4), C11(H11), C7(H7), C8(H8), C10(H10), C14(H14)
2.b Idealised Me refined as rotating group:
 C2(H2A,H2B,H2C), C1(H1A,H1B,H1C)
;
_shelx_shelxl_version_number 2014/7
_olex2_submission_special_instructions 'No special instructions were received'

loop_
_space_group_symop_operation_xyz
'x, y, z'
'-x, y+1/2, -z+1/2'
'-x, -y, -z'
'x, -y-1/2, z-1/2'

loop_
_atom_site_label
_atom_site_type_symbol
_atom_site_fract_x
_atom_site_fract_y
_atom_site_fract_z
_atom_site_U_iso_or_equiv
_atom_site_adp_type
_atom_site_occupancy
_atom_site_site_symmetry_order
_atom_site_calc_flag
_atom_site_refinement_flags_posn
N2 N -0.0164(4) 0.1142(4) 0.39963(11) 0.0375(7) Uani 1 1 d .
C6 C 0.0976(5) 0.1784(4) 0.30729(14) 0.0383(9) Uani 1 1 d .
C3 C 0.3340(5) 0.1693(5) 0.21896(14) 0.0417(9) Uani 1 1 d .
C9 C -0.0369(5) 0.1843(4) 0.34883(14) 0.0387(9) Uani 1 1 d .
C5 C 0.2623(5) 0.0829(5) 0.30903(15) 0.0443(9) Uani 1 1 d .
H5 H 0.2957 0.0195 0.3397 0.053 Uiso 1 1 calc R
C4 C 0.3773(5) 0.0800(5) 0.26640(15) 0.0458(10) Uani 1 1 d .
H4 H 0.4870 0.0163 0.2696 0.055 Uiso 1 1 calc R
C11 C -0.3049(5) 0.2344(5) 0.38862(16) 0.0505(10) Uani 1 1 d .
H11 H -0.4258 0.2706 0.3948 0.061 Uiso 1 1 calc R
C12 C -0.1840(5) 0.1440(5) 0.42447(14) 0.0412(9) Uani 1 1 d .
C7 C 0.0566(5) 0.2693(5) 0.26007(16) 0.0482(10) Uani 1 1 d .
H7 H -0.0512 0.3353 0.2573 0.058 Uiso 1 1 calc R
C8 C 0.1688(6) 0.2656(5) 0.21721(16) 0.0518(11) Uani 1 1 d .
H8 H 0.1344 0.3283 0.1865 0.062 Uiso 1 1 calc R
C10 C -0.2147(5) 0.2606(5) 0.34288(16) 0.0501(10) Uani 1 1 d .
H10 H -0.2632 0.3195 0.3126 0.060 Uiso 1 1 calc R
C2 C 0.6209(6) 0.0782(6) 0.17996(18) 0.0628(12) Uani 1 1 d .
H2A H 0.6992 0.1157 0.2110 0.094 Uiso 1 1 calc GR
H2B H 0.6843 0.0976 0.1477 0.094 Uiso 1 1 calc GR
H2C H 0.5965 -0.0383 0.1834 0.094 Uiso 1 1 calc GR
C1 C 0.3845(7) 0.2447(7) 0.12584(18) 0.0739(15) Uani 1 1 d .
H1A H 0.2729 0.1899 0.1103 0.111 Uiso 1 1 calc GR
H1B H 0.4825 0.2369 0.1014 0.111 Uiso 1 1 calc GR
H1C H 0.3566 0.3593 0.1321 0.111 Uiso 1 1 calc GR
C14 C 0.2116(5) -0.0930(5) 0.52436(15) 0.0422(9) Uani 1 1 d .
H14 H 0.3297 -0.1144 0.5121 0.051 Uiso 1 1 calc R
N4 N 0.0875(4) -0.0161(4) 0.49026(11) 0.0396(8) Uani 1 1 d .
N1 N 0.4470(5) 0.1665(4) 0.17665(13) 0.0520(9) Uani 1 1 d .
B1 B 0.1410(6) 0.0124(6) 0.43033(17) 0.0436(11) Uani 1 1 d .
F1 F 0.3115(3) 0.0926(4) 0.43394(9) 0.0678(8) Uani 1 1 d .
F2 F 0.1580(4) -0.1405(3) 0.40663(10) 0.0695(8) Uani 1 1 d .

loop_
_atom_site_aniso_label
_atom_site_aniso_U_11
_atom_site_aniso_U_22
_atom_site_aniso_U_33
_atom_site_aniso_U_23
_atom_site_aniso_U_13
_atom_site_aniso_U_12
N2 0.0329(16) 0.0433(18) 0.0366(16) 0.0004(14) 0.0036(12) -0.0005(13)
C6 0.0354(19) 0.041(2) 0.038(2) 0.0009(17) -0.0002(15) -0.0007(16)
C3 0.046(2) 0.042(2) 0.038(2) 0.0002(17) 0.0063(16) -0.0065(17)
C9 0.039(2) 0.038(2) 0.038(2) 0.0018(16) 0.0013(16) -0.0022(16)
C5 0.044(2) 0.052(2) 0.037(2) 0.0026(18) 0.0006(17) 0.0022(18)
C4 0.044(2) 0.049(2) 0.045(2) 0.0017(18) 0.0100(17) 0.0034(18)
C11 0.038(2) 0.063(3) 0.051(2) 0.009(2) 0.0103(18) 0.008(2)
C12 0.0307(18) 0.053(2) 0.040(2) 0.0077(18) 0.0040(15) 0.0040(17)
C7 0.043(2) 0.051(2) 0.052(2) 0.0078(19) 0.0089(18) 0.0048(18)
C8 0.048(2) 0.062(3) 0.045(2) 0.017(2) 0.0072(18) 0.007(2)
C10 0.042(2) 0.067(3) 0.041(2) 0.010(2) 0.0046(17) 0.010(2)
C2 0.051(3) 0.086(3) 0.053(3) 0.004(2) 0.015(2) 0.006(2)
C1 0.071(3) 0.104(4) 0.049(3) 0.020(3) 0.018(2) 0.007(3)
C14 0.0298(19) 0.053(2) 0.044(2) 0.0025(18) 0.0070(16) 0.0021(17)
N4 0.0310(15) 0.0537(19) 0.0347(16) 0.0054(14) 0.0061(12) 0.0043(14)
N1 0.054(2) 0.062(2) 0.0424(19) 0.0075(16) 0.0162(16) 0.0033(17)
B1 0.040(2) 0.054(3) 0.039(2) 0.005(2) 0.0099(19) 0.004(2)
F1 0.0326(12) 0.120(2) 0.0507(14) 0.0277(14) 0.0036(10) -0.0099(13)
F2 0.096(2) 0.0610(17) 0.0543(15) 0.0042(12) 0.0225(13) 0.0346(14)

loop_
_atom_type_symbol
_atom_type_description
_atom_type_scat_dispersion_real
_atom_type_scat_dispersion_imag
_atom_type_scat_source
C C 0.0033 0.0016 'International Tables Vol C Tables 4.2.6.8 and 6.1.1.4'
H H 0.0000 0.0000 'International Tables Vol C Tables 4.2.6.8 and 6.1.1.4'
B B 0.0013 0.0007 'International Tables Vol C Tables 4.2.6.8 and 6.1.1.4'
F F 0.0171 0.0103 'International Tables Vol C Tables 4.2.6.8 and 6.1.1.4'
N N 0.0061 0.0033 'International Tables Vol C Tables 4.2.6.8 and 6.1.1.4'

loop_
_geom_angle_atom_site_label_1
_geom_angle_atom_site_label_2
_geom_angle_atom_site_label_3
_geom_angle
_geom_angle_site_symmetry_1
_geom_angle_site_symmetry_3
C9 N2 C12 107.4(3) . .
C9 N2 B1 133.7(3) . .
C12 N2 B1 118.9(3) . .
C5 C6 C9 126.1(3) . .
C7 C6 C9 118.1(3) . .
C7 C6 C5 115.8(3) . .
C4 C3 C8 116.1(3) . .
N1 C3 C4 122.2(4) . .
N1 C3 C8 121.6(3) . .
N2 C9 C6 127.1(3) . .
N2 C9 C10 107.8(3) . .
C10 C9 C6 125.1(3) . .
C4 C5 C6 121.9(4) . .
C5 C4 C3 122.0(4) . .
C10 C11 C12 107.8(3) . .
C11 C12 N2 108.2(3) . .
C14 C12 N2 123.1(3) 3_556 .
C14 C12 C11 128.7(3) 3_556 .
C8 C7 C6 122.8(4) . .
C7 C8 C3 121.4(4) . .
C11 C10 C9 108.9(3) . .
N4 C14 C12 126.7(3) . 3_556
C14 N4 N4 115.7(3) . 3_556
C14 N4 B1 118.1(3) . .
N4 N4 B1 125.9(3) 3_556 .
C3 N1 C2 121.5(3) . .
C3 N1 C1 120.1(3) . .
C2 N1 C1 118.3(3) . .
N2 B1 N4 108.9(3) . .
F1 B1 N2 112.5(3) . .
F1 B1 N4 106.6(3) . .
F1 B1 F2 110.1(3) . .
F2 B1 N2 110.6(3) . .
F2 B1 N4 107.9(3) . .

loop_
_geom_bond_atom_site_label_1
_geom_bond_atom_site_label_2
_geom_bond_distance
_geom_bond_site_symmetry_2
N2 C9 1.376(4) .
N2 C12 1.403(4) .
N2 B1 1.537(5) .
C6 C9 1.459(5) .
C6 C5 1.398(5) .
C6 C7 1.391(5) .
C3 C4 1.391(5) .
C3 C8 1.404(5) .
C3 N1 1.370(4) .
C9 C10 1.401(5) .
C5 C4 1.385(5) .
C11 C12 1.391(5) .
C11 C10 1.361(5) .
C12 C14 1.361(5) 3_556
C7 C8 1.377(5) .
C2 N1 1.421(5) .
C1 N1 1.445(5) .
C14 C12 1.361(5) 3_556
C14 N4 1.324(4) .
N4 N4 1.393(5) 3_556
N4 B1 1.578(5) .
B1 F1 1.369(5) .
B1 F2 1.375(5) .
